data_7247085
loop_
_publ_author_name
'Liu, Xiaoting'
'Cui, Jingliang'
'Zeng, Qun'
'Fang, Liwen'
'Liang, Peng-Yu'
'Zhou, Pan-Pan'
'Parkin, Sean'
'Li, Tonglei'
'Ruan, Shigang'
'Long, Sihui'

_publ_section_title
;
 Solvatomorphism and first-time observation of acid--acid catemer in
 4-phenylamino-benzoic acids
;
_journal_issue 30
_journal_name_full 'RSC Advances'
_journal_page_first 21021
_journal_page_last 21035
_journal_paper_doi 10.1039/D3RA04102F
_journal_volume 13
_journal_year 2023
_chemical_formula_moiety 'C15 H15 N O2'
_chemical_formula_sum 'C15 H15 N O2'
_chemical_formula_weight 241.28
_space_group_crystal_system monoclinic
_space_group_IT_number 14
_space_group_name_Hall '-P 2ybc'
_space_group_name_H-M_alt 'P 1 21/c 1'
_atom_sites_solution_hydrogens geom
_atom_sites_solution_primary dual
_audit_creation_date 2021-11-20
_audit_creation_method
;
Olex2 1.3
(compiled 2020.11.12 svn.r5f609507 for OlexSys, GUI svn.r6408)
;
_audit_update_record
;
2023-05-02 deposited with the CCDC.	2023-06-30 downloaded from the CCDC.
;
_cell_angle_alpha 90
_cell_angle_beta 94.188(5)
_cell_angle_gamma 90
_cell_formula_units_Z 4
_cell_length_a 5.8609(4)
_cell_length_b 21.0733(11)
_cell_length_c 10.4926(6)
_cell_measurement_reflns_used 4561
_cell_measurement_temperature 301.97(10)
_cell_measurement_theta_max 29.6780
_cell_measurement_theta_min 1.9550
_cell_volume 1292.46(13)
_computing_cell_refinement 'CrysAlisPro 1.171.41.105a (Rigaku OD, 2021)'
_computing_data_collection 'CrysAlisPro 1.171.41.105a (Rigaku OD, 2021)'
_computing_data_reduction 'CrysAlisPro 1.171.41.105a (Rigaku OD, 2021)'
_computing_molecular_graphics 'Olex2 1.3 (Dolomanov et al., 2009)'
_computing_publication_material 'Olex2 1.3 (Dolomanov et al., 2009)'
_computing_structure_refinement 'SHELXL 2018/1 (Sheldrick, 2015)'
_computing_structure_solution 'SHELXT 2014/5 (Sheldrick, 2014)'
_diffrn_ambient_environment air
_diffrn_ambient_temperature 301.97(10)
_diffrn_detector 'Hybrid Pixel Array Detector'
_diffrn_detector_area_resol_mean 10.0000
_diffrn_detector_type HyPix
_diffrn_measured_fraction_theta_full 0.998
_diffrn_measured_fraction_theta_max 0.801
_diffrn_measurement_details
;
List of Runs (angles in degrees, time in seconds):

  # Type    Start    End  Width  t~exp~   \w     \q     \k     \f   Frames
#--------------------------------------------------------------------------
  1  \w    -11.00  21.00   1.00    0.80    --   -6.53 -99.00-180.00   32
  2  \w     -5.00  20.00   1.00    0.80    --   -6.53 -99.00 -90.00   25
  3  \w     -7.00  26.00   1.00    0.80    --   -6.53 -99.00   0.00   33
  4  \w      2.00  27.00   1.00    0.80    --   -6.53 -99.00  30.00   25
  5  \w    -68.00  16.00   1.00    0.80    --    3.64 -49.00 169.00   84
  6  \w      8.00  76.00   1.00    0.80    --    3.64  49.00 -42.00   68
;
_diffrn_measurement_device 'four-circle diffractometer'
_diffrn_measurement_device_type 'XtaLAB Synergy R, DW system, HyPix'
_diffrn_measurement_method '\w scans'
_diffrn_orient_matrix_type 'CrysAlisPro convention (1999,Acta A55,543-557)'
_diffrn_orient_matrix_UB_11 -0.1088773000
_diffrn_orient_matrix_UB_12 -0.0095972000
_diffrn_orient_matrix_UB_13 -0.0272092000
_diffrn_orient_matrix_UB_21 0.0534255000
_diffrn_orient_matrix_UB_22 -0.0175795000
_diffrn_orient_matrix_UB_23 -0.0471731000
_diffrn_orient_matrix_UB_31 0.0039274000
_diffrn_orient_matrix_UB_32 -0.0270587000
_diffrn_orient_matrix_UB_33 0.0403427000
_diffrn_radiation_monochromator mirror
_diffrn_radiation_probe x-ray
_diffrn_radiation_type 'Mo K\a'
_diffrn_radiation_wavelength 0.71073
_diffrn_reflns_av_R_equivalents 0.0291
_diffrn_reflns_av_unetI/netI 0.0303
_diffrn_reflns_Laue_measured_fraction_full 0.998
_diffrn_reflns_Laue_measured_fraction_max 0.801
_diffrn_reflns_limit_h_max 7
_diffrn_reflns_limit_h_min -6
_diffrn_reflns_limit_k_max 28
_diffrn_reflns_limit_k_min -22
_diffrn_reflns_limit_l_max 12
_diffrn_reflns_limit_l_min -15
_diffrn_reflns_number 11973
_diffrn_reflns_point_group_measured_fraction_full 0.998
_diffrn_reflns_point_group_measured_fraction_max 0.801
_diffrn_reflns_theta_full 25.242
_diffrn_reflns_theta_max 30.736
_diffrn_reflns_theta_min 1.933
_diffrn_source 'Rotating-anode X-ray tube'
_diffrn_source_type 'Rigaku (Mo) X-ray Source'
_exptl_absorpt_coefficient_mu 0.082
_exptl_absorpt_correction_T_max 1.00000
_exptl_absorpt_correction_T_min 0.88898
_exptl_absorpt_correction_type multi-scan
_exptl_absorpt_process_details
;
CrysAlisPro 1.171.41.105a (Rigaku Oxford Diffraction, 2021)
Empirical absorption correction using spherical harmonics,
implemented in SCALE3 ABSPACK scaling algorithm.
;
_exptl_crystal_colour 'clear light colourless'
_exptl_crystal_colour_lustre clear
_exptl_crystal_colour_modifier light
_exptl_crystal_colour_primary colourless
_exptl_crystal_density_diffrn 1.240
_exptl_crystal_description block
_exptl_crystal_F_000 512
_exptl_crystal_size_max 0.21
_exptl_crystal_size_mid 0.15
_exptl_crystal_size_min 0.12
_refine_diff_density_max 0.171
_refine_diff_density_min -0.136
_refine_diff_density_rms 0.032
_refine_ls_extinction_coef 0.015(3)
_refine_ls_extinction_expression Fc^*^=kFc[1+0.001xFc^2^\l^3^/sin(2\q)]^-1/4^
_refine_ls_extinction_method 'SHELXL-2018/1 (Sheldrick 2018)'
_refine_ls_goodness_of_fit_ref 1.070
_refine_ls_hydrogen_treatment constr
_refine_ls_matrix_type full
_refine_ls_number_parameters 166
_refine_ls_number_reflns 3229
_refine_ls_number_restraints 0
_refine_ls_restrained_S_all 1.070
_refine_ls_R_factor_all 0.0768
_refine_ls_R_factor_gt 0.0469
_refine_ls_shift/su_max 0.000
_refine_ls_shift/su_mean 0.000
_refine_ls_structure_factor_coef Fsqd
_refine_ls_weighting_details 'w=1/[\s^2^(Fo^2^)+(0.0638P)^2^+0.1251P] where P=(Fo^2^+2Fc^2^)/3'
_refine_ls_weighting_scheme calc
_refine_ls_wR_factor_gt 0.1250
_refine_ls_wR_factor_ref 0.1395
_reflns_Friedel_coverage 0.000
_reflns_number_gt 2102
_reflns_number_total 3229
_reflns_threshold_expression 'I > 2\s(I)'
_cod_data_source_file d3ra04102f2.cif
_cod_data_source_block 7
_cod_database_code 7247085
_shelx_shelxl_version_number 2018/1
_shelx_space_group_comment
;
The symmetry employed for this shelxl refinement is uniquely defined
by the following loop, which should always be used as a source of
symmetry information in preference to the above space-group names.
They are only intended as comments.
;
_reflns_odcompleteness_completeness 99.60
_reflns_odcompleteness_iscentric 1
_reflns_odcompleteness_theta 26.32
_olex2_refinement_description
;
1. Fixed Uiso
 At 1.2 times of:
  All C(H) groups, All N(H) groups
 At 1.5 times of:
  All C(H,H,H) groups, All O(H) groups
2.a Aromatic/amide H refined with riding coordinates:
 N1(H1), C2(H2A), C3(H3), C5(H5), C6(H6), C10(H10), C11(H11), C12(H12)
2.b Tetrahedral OH refined with riding coordinates:
 O2(H2)
2.c Idealised Me refined as rotating group:
 C14(H14A,H14B,H14C), C15(H15A,H15B,H15C)
;
_olex2_submission_special_instructions 'No special instructions were received'
_oxdiff_exptl_absorpt_empirical_details
;
Empirical correction (ABSPACK) includes:
- Absorption correction using spherical harmonics
- Frame scaling
;
_oxdiff_exptl_absorpt_empirical_full_max 1.273
_oxdiff_exptl_absorpt_empirical_full_min 0.714

loop_
_space_group_symop_operation_xyz
'x, y, z'
'-x, y+1/2, -z+1/2'
'-x, -y, -z'
'x, -y-1/2, z-1/2'

loop_
_atom_site_label
_atom_site_type_symbol
_atom_site_fract_x
_atom_site_fract_y
_atom_site_fract_z
_atom_site_U_iso_or_equiv
_atom_site_adp_type
_atom_site_occupancy
_atom_site_site_symmetry_order
_atom_site_calc_flag
_atom_site_refinement_flags_posn
_atom_site_refinement_flags_adp
_atom_site_refinement_flags_occupancy
_atom_site_disorder_assembly
_atom_site_disorder_group
O1 O 0.1895(2) 0.44878(6) 0.07176(10) 0.0689(4) Uani 1 1 d . . . . .
O2 O -0.1221(2) 0.49085(7) 0.14687(12) 0.0822(4) Uani 1 1 d . . . . .
H2 H -0.140801 0.503072 0.072648 0.123 Uiso 1 1 calc R U . . .
N1 N 0.2790(2) 0.34870(6) 0.64517(12) 0.0587(4) Uani 1 1 d . . . . .
H1 H 0.178894 0.353904 0.700268 0.070 Uiso 1 1 calc R U . . .
C1 C 0.2293(2) 0.37462(6) 0.52619(13) 0.0451(3) Uani 1 1 d . . . . .
C2 C 0.3819(2) 0.37146(7) 0.43056(13) 0.0481(4) Uani 1 1 d . . . . .
H2A H 0.522284 0.351294 0.446221 0.058 Uiso 1 1 calc R U . . .
C3 C 0.3245(3) 0.39828(7) 0.31273(14) 0.0498(4) Uani 1 1 d . . . . .
H3 H 0.427085 0.395772 0.249359 0.060 Uiso 1 1 calc R U . . .
C4 C 0.1165(2) 0.42898(6) 0.28668(13) 0.0451(3) Uani 1 1 d . . . . .
C5 C -0.0335(2) 0.43267(7) 0.38312(14) 0.0519(4) Uani 1 1 d . . . . .
H5 H -0.172505 0.453623 0.367861 0.062 Uiso 1 1 calc R U . . .
C6 C 0.0206(3) 0.40588(8) 0.50003(15) 0.0540(4) Uani 1 1 d . . . . .
H6 H -0.082708 0.408472 0.563036 0.065 Uiso 1 1 calc R U . . .
C7 C 0.0604(3) 0.45700(7) 0.16059(14) 0.0518(4) Uani 1 1 d . . . . .
C8 C 0.4791(2) 0.31417(7) 0.68618(13) 0.0463(3) Uani 1 1 d . . . . .
C9 C 0.5130(3) 0.25335(7) 0.63875(14) 0.0505(4) Uani 1 1 d . . . . .
C10 C 0.7078(3) 0.22057(8) 0.68472(16) 0.0603(4) Uani 1 1 d . . . . .
H10 H 0.735688 0.180381 0.652669 0.072 Uiso 1 1 calc R U . . .
C11 C 0.8599(3) 0.24611(9) 0.77626(17) 0.0644(5) Uani 1 1 d . . . . .
H11 H 0.987961 0.223124 0.806648 0.077 Uiso 1 1 calc R U . . .
C12 C 0.8219(3) 0.30600(9) 0.82296(15) 0.0623(4) Uani 1 1 d . . . . .
H12 H 0.924642 0.323019 0.885556 0.075 Uiso 1 1 calc R U . . .
C13 C 0.6337(3) 0.34123(7) 0.77836(14) 0.0533(4) Uani 1 1 d . . . . .
C14 C 0.3420(3) 0.22289(9) 0.54349(17) 0.0703(5) Uani 1 1 d . . . . .
H14A H 0.189944 0.234248 0.563294 0.106 Uiso 1 1 calc R U . . .
H14B H 0.358933 0.177605 0.547417 0.106 Uiso 1 1 calc R U . . .
H14C H 0.368087 0.237401 0.459054 0.106 Uiso 1 1 calc R U . . .
C15 C 0.5954(4) 0.40675(9) 0.8302(2) 0.0860(6) Uani 1 1 d . . . . .
H15A H 0.576288 0.436337 0.760628 0.129 Uiso 1 1 calc R U . . .
H15B H 0.725097 0.418935 0.885983 0.129 Uiso 1 1 calc R U . . .
H15C H 0.460555 0.406726 0.876857 0.129 Uiso 1 1 calc R U . . .

loop_
_atom_site_aniso_label
_atom_site_aniso_U_11
_atom_site_aniso_U_22
_atom_site_aniso_U_33
_atom_site_aniso_U_23
_atom_site_aniso_U_13
_atom_site_aniso_U_12
O1 0.0859(9) 0.0723(7) 0.0487(6) 0.0121(5) 0.0066(6) 0.0246(6)
O2 0.0751(9) 0.1091(10) 0.0615(8) 0.0293(7) -0.0003(6) 0.0368(7)
N1 0.0508(8) 0.0826(9) 0.0438(7) 0.0163(6) 0.0105(6) 0.0199(6)
C1 0.0411(8) 0.0501(7) 0.0437(7) 0.0051(5) -0.0003(6) 0.0024(6)
C2 0.0376(8) 0.0604(8) 0.0461(8) 0.0090(6) 0.0013(6) 0.0072(6)
C3 0.0466(9) 0.0590(8) 0.0440(8) 0.0072(6) 0.0052(6) 0.0049(6)
C4 0.0458(8) 0.0444(7) 0.0443(8) 0.0048(5) -0.0035(6) 0.0010(6)
C5 0.0421(8) 0.0557(8) 0.0572(9) 0.0072(6) -0.0012(7) 0.0091(6)
C6 0.0442(8) 0.0663(9) 0.0523(8) 0.0085(7) 0.0087(6) 0.0102(6)
C7 0.0550(9) 0.0506(8) 0.0485(8) 0.0060(6) -0.0046(7) 0.0079(7)
C8 0.0425(8) 0.0588(8) 0.0377(7) 0.0123(6) 0.0039(6) 0.0046(6)
C9 0.0491(9) 0.0595(9) 0.0425(8) 0.0052(6) 0.0017(6) -0.0007(6)
C10 0.0600(10) 0.0589(9) 0.0624(10) 0.0066(7) 0.0067(8) 0.0104(7)
C11 0.0499(10) 0.0805(11) 0.0619(10) 0.0180(8) -0.0018(8) 0.0117(8)
C12 0.0507(10) 0.0834(12) 0.0512(9) 0.0092(8) -0.0072(7) -0.0075(8)
C13 0.0569(9) 0.0587(9) 0.0447(8) 0.0051(6) 0.0060(7) -0.0049(7)
C14 0.0689(12) 0.0785(12) 0.0623(11) -0.0083(8) -0.0040(9) -0.0057(9)
C15 0.1032(16) 0.0693(12) 0.0847(14) -0.0094(10) 0.0009(12) -0.0036(10)

loop_
_atom_type_symbol
_atom_type_description
_atom_type_scat_dispersion_real
_atom_type_scat_dispersion_imag
_atom_type_scat_source
C C 0.0033 0.0016 'International Tables Vol C Tables 4.2.6.8 and 6.1.1.4'
H H 0.0000 0.0000 'International Tables Vol C Tables 4.2.6.8 and 6.1.1.4'
N N 0.0061 0.0033 'International Tables Vol C Tables 4.2.6.8 and 6.1.1.4'
O O 0.0106 0.0060 'International Tables Vol C Tables 4.2.6.8 and 6.1.1.4'

loop_
_geom_angle_atom_site_label_1
_geom_angle_atom_site_label_2
_geom_angle_atom_site_label_3
_geom_angle
_geom_angle_site_symmetry_1
_geom_angle_site_symmetry_3
_geom_angle_publ_flag
C7 O2 H2 109.5 . . ?
C1 N1 H1 116.8 . . ?
C1 N1 C8 126.46(12) . . ?
C8 N1 H1 116.8 . . ?
N1 C1 C2 122.05(12) . . ?
N1 C1 C6 119.31(13) . . ?
C2 C1 C6 118.63(12) . . ?
C1 C2 H2A 120.0 . . ?
C3 C2 C1 119.91(13) . . ?
C3 C2 H2A 120.0 . . ?
C2 C3 H3 119.3 . . ?
C2 C3 C4 121.36(13) . . ?
C4 C3 H3 119.3 . . ?
C3 C4 C5 118.38(12) . . ?
C3 C4 C7 120.09(13) . . ?
C5 C4 C7 121.53(13) . . ?
C4 C5 H5 119.6 . . ?
C6 C5 C4 120.83(13) . . ?
C6 C5 H5 119.6 . . ?
C1 C6 H6 119.6 . . ?
C5 C6 C1 120.87(14) . . ?
C5 C6 H6 119.6 . . ?
O1 C7 O2 122.38(13) . . ?
O1 C7 C4 120.53(13) . . ?
O2 C7 C4 117.08(14) . . ?
C9 C8 N1 119.92(13) . . ?
C9 C8 C13 121.33(13) . . ?
C13 C8 N1 118.68(13) . . ?
C8 C9 C14 121.55(14) . . ?
C10 C9 C8 117.89(14) . . ?
C10 C9 C14 120.54(15) . . ?
C9 C10 H10 119.2 . . ?
C11 C10 C9 121.53(16) . . ?
C11 C10 H10 119.2 . . ?
C10 C11 H11 120.2 . . ?
C10 C11 C12 119.67(15) . . ?
C12 C11 H11 120.2 . . ?
C11 C12 H12 119.4 . . ?
C11 C12 C13 121.13(15) . . ?
C13 C12 H12 119.4 . . ?
C8 C13 C15 121.17(15) . . ?
C12 C13 C8 118.42(15) . . ?
C12 C13 C15 120.39(16) . . ?
C9 C14 H14A 109.5 . . ?
C9 C14 H14B 109.5 . . ?
C9 C14 H14C 109.5 . . ?
H14A C14 H14B 109.5 . . ?
H14A C14 H14C 109.5 . . ?
H14B C14 H14C 109.5 . . ?
C13 C15 H15A 109.5 . . ?
C13 C15 H15B 109.5 . . ?
C13 C15 H15C 109.5 . . ?
H15A C15 H15B 109.5 . . ?
H15A C15 H15C 109.5 . . ?
H15B C15 H15C 109.5 . . ?

loop_
_geom_bond_atom_site_label_1
_geom_bond_atom_site_label_2
_geom_bond_distance
_geom_bond_site_symmetry_2
_geom_bond_publ_flag
O1 C7 1.2544(18) . ?
O2 H2 0.8200 . ?
O2 C7 1.2849(18) . ?
N1 H1 0.8600 . ?
N1 C1 1.3742(18) . ?
N1 C8 1.4204(17) . ?
C1 C2 1.394(2) . ?
C1 C6 1.399(2) . ?
C2 H2A 0.9300 . ?
C2 C3 1.3786(19) . ?
C3 H3 0.9300 . ?
C3 C4 1.389(2) . ?
C4 C5 1.390(2) . ?
C4 C7 1.4641(19) . ?
C5 H5 0.9300 . ?
C5 C6 1.366(2) . ?
C6 H6 0.9300 . ?
C8 C9 1.394(2) . ?
C8 C13 1.397(2) . ?
C9 C10 1.390(2) . ?
C9 C14 1.507(2) . ?
C10 H10 0.9300 . ?
C10 C11 1.372(2) . ?
C11 H11 0.9300 . ?
C11 C12 1.378(3) . ?
C12 H12 0.9300 . ?
C12 C13 1.383(2) . ?
C13 C15 1.507(2) . ?
C14 H14A 0.9600 . ?
C14 H14B 0.9600 . ?
C14 H14C 0.9600 . ?
C15 H15A 0.9600 . ?
C15 H15B 0.9600 . ?
C15 H15C 0.9600 . ?

loop_
_geom_torsion_atom_site_label_1
_geom_torsion_atom_site_label_2
_geom_torsion_atom_site_label_3
_geom_torsion_atom_site_label_4
_geom_torsion
_geom_torsion_site_symmetry_1
_geom_torsion_site_symmetry_2
_geom_torsion_site_symmetry_3
_geom_torsion_site_symmetry_4
_geom_torsion_publ_flag
N1 C1 C2 C3 -179.89(14) . . . . ?
N1 C1 C6 C5 179.45(14) . . . . ?
N1 C8 C9 C10 -177.96(13) . . . . ?
N1 C8 C9 C14 0.3(2) . . . . ?
N1 C8 C13 C12 176.56(13) . . . . ?
N1 C8 C13 C15 -2.4(2) . . . . ?
C1 N1 C8 C9 -70.8(2) . . . . ?
C1 N1 C8 C13 112.06(18) . . . . ?
C1 C2 C3 C4 0.3(2) . . . . ?
C2 C1 C6 C5 0.2(2) . . . . ?
C2 C3 C4 C5 0.5(2) . . . . ?
C2 C3 C4 C7 180.00(13) . . . . ?
C3 C4 C5 C6 -1.0(2) . . . . ?
C3 C4 C7 O1 6.3(2) . . . . ?
C3 C4 C7 O2 -172.30(14) . . . . ?
C4 C5 C6 C1 0.7(2) . . . . ?
C5 C4 C7 O1 -174.21(14) . . . . ?
C5 C4 C7 O2 7.1(2) . . . . ?
C6 C1 C2 C3 -0.7(2) . . . . ?
C7 C4 C5 C6 179.53(14) . . . . ?
C8 N1 C1 C2 -2.5(2) . . . . ?
C8 N1 C1 C6 178.24(14) . . . . ?
C8 C9 C10 C11 1.7(2) . . . . ?
C9 C8 C13 C12 -0.5(2) . . . . ?
C9 C8 C13 C15 -179.50(15) . . . . ?
C9 C10 C11 C12 -1.0(3) . . . . ?
C10 C11 C12 C13 -0.6(3) . . . . ?
C11 C12 C13 C8 1.3(2) . . . . ?
C11 C12 C13 C15 -179.74(16) . . . . ?
C13 C8 C9 C10 -0.9(2) . . . . ?
C13 C8 C9 C14 177.39(14) . . . . ?
C14 C9 C10 C11 -176.64(16) . . . . ?
